data_7121684
loop_
_publ_author_name
'Blake, Anastasia V.'
'Fetrow, Taylor V.'
'Theiler, Zachary J.'
'Vlaisavljevich, Bess'
'Daly, Scott R.'

_publ_section_title
;
 Homoleptic uranium and lanthanide phosphinodiboranates.
;
_journal_issue 44
_journal_name_full 'Chemical communications (Cambridge, England)'
_journal_page_first 5602
_journal_page_last 5605
_journal_paper_doi 10.1039/c8cc02862a
_journal_volume 54
_journal_year 2018
_chemical_formula_moiety 'C48 H144 B12 P6 U2, C4 H10 O'
_chemical_formula_sum 'C52 H154 B12 O P6 U2'
_chemical_formula_weight 1587.34
_space_group_crystal_system monoclinic
_space_group_IT_number 14
_space_group_name_Hall '-P 2yn'
_space_group_name_H-M_alt 'P 1 21/n 1'
_symmetry_space_group_name_Hall '-P 2yn'
_symmetry_space_group_name_H-M 'P 1 21/n 1'
_atom_sites_solution_hydrogens geom
_audit_creation_date 2018-04-26
_audit_creation_method
;
Olex2 1.2
(compiled 2016.02.19 svn.r3266 for OlexSys, GUI svn.r5155)
;
_audit_update_record
;
2018-04-28 deposited with the CCDC.
2018-05-03 downloaded from the CCDC.
;
_cell_angle_alpha 90
_cell_angle_beta 90.114(5)
_cell_angle_gamma 90
_cell_formula_units_Z 2
_cell_length_a 15.0395(15)
_cell_length_b 12.0078(12)
_cell_length_c 24.766(2)
_cell_measurement_reflns_used 16062
_cell_measurement_temperature 190(2)
_cell_measurement_theta_max 25.35
_cell_measurement_theta_min 1.00
_cell_volume 4472.5(7)
_computing_molecular_graphics 'Olex2 (Dolomanov et al., 2009)'
_computing_publication_material 'Olex2 (Dolomanov et al., 2009)'
_computing_structure_refinement 'ShelXL (Sheldrick, 2015)'
_diffrn_ambient_temperature 190.15
_diffrn_measured_fraction_theta_full 0.998
_diffrn_measured_fraction_theta_max 0.998
_diffrn_measurement_device_type 'Bruker-Nonius KappaCCD diffractometer'
_diffrn_radiation_type MoK\a
_diffrn_radiation_wavelength 0.71073
_diffrn_reflns_av_R_equivalents 0.0436
_diffrn_reflns_av_unetI/netI 0.0339
_diffrn_reflns_Laue_measured_fraction_full 0.998
_diffrn_reflns_Laue_measured_fraction_max 0.998
_diffrn_reflns_limit_h_max 18
_diffrn_reflns_limit_h_min -18
_diffrn_reflns_limit_k_max 14
_diffrn_reflns_limit_k_min -14
_diffrn_reflns_limit_l_max 29
_diffrn_reflns_limit_l_min -29
_diffrn_reflns_number 28792
_diffrn_reflns_point_group_measured_fraction_full 0.998
_diffrn_reflns_point_group_measured_fraction_max 0.998
_diffrn_reflns_theta_full 25.363
_diffrn_reflns_theta_max 25.363
_diffrn_reflns_theta_min 2.722
_exptl_absorpt_coefficient_mu 3.750
_exptl_absorpt_correction_T_max 0.9809
_exptl_absorpt_correction_T_min 0.7467
_exptl_absorpt_correction_type multi-scan
_exptl_absorpt_process_details 'Scalepack routine in the HKL2000 package (Otwinowski & Minor, 2001)'
_exptl_crystal_colour red
_exptl_crystal_colour_primary red
_exptl_crystal_density_diffrn 1.179
_exptl_crystal_description plate
_exptl_crystal_F_000 1616
_exptl_crystal_size_max 0.25
_exptl_crystal_size_mid 0.2
_exptl_crystal_size_min 0.08
_refine_diff_density_max 1.555
_refine_diff_density_min -1.173
_refine_diff_density_rms 0.136
_refine_ls_extinction_method none
_refine_ls_goodness_of_fit_ref 1.137
_refine_ls_hydrogen_treatment constr
_refine_ls_matrix_type full
_refine_ls_number_parameters 244
_refine_ls_number_reflns 8185
_refine_ls_number_restraints 107
_refine_ls_restrained_S_all 1.132
_refine_ls_R_factor_all 0.0659
_refine_ls_R_factor_gt 0.0510
_refine_ls_shift/su_max 0.001
_refine_ls_shift/su_mean 0.000
_refine_ls_structure_factor_coef Fsqd
_refine_ls_weighting_details 'w=1/[\s^2^(Fo^2^)+(0.0465P)^2^+35.0180P] where P=(Fo^2^+2Fc^2^)/3'
_refine_ls_weighting_scheme calc
_refine_ls_wR_factor_gt 0.1318
_refine_ls_wR_factor_ref 0.1386
_reflns_Friedel_coverage 0.000
_reflns_number_gt 6703
_reflns_number_total 8185
_reflns_threshold_expression 'I > 2\s(I)'
_cod_data_source_file c8cc02862a8.cif
_cod_data_source_block dal176a
_cod_depositor_comments 'Adding full bibliography for 7121683--7121685.cif.'
_cod_database_code 7121684
_shelx_space_group_comment
;
The symmetry employed for this shelxl refinement is uniquely defined
by the following loop, which should always be used as a source of
symmetry information in preference to the above space-group names.
They are only intended as comments.
;
_shelx_estimated_absorpt_t_max 0.753
_shelx_estimated_absorpt_t_min 0.454
_olex2_refinement_description
;
1. Fixed Uiso
 At 1.2 times of:
  All B(H,H,H) groups, All C(H,H) groups
 At 1.5 times of:
  All C(H,H,H) groups
2. Restrained distances
 C71-C72 = C74-C75
 1.54 with sigma of 0.01
 C72-O73 = O73-C74
 1.43 with sigma of 0.01
 H13A-H24B
 1.85 with sigma of 0.01
 C11-C12 \\sim C11-C13 \\sim C11-C14 \\sim C21-C22 \\sim C21-C23 \\sim C21-C24
\\sim C31-C32 \\sim C31-C33
 \\sim C31-C34
 with sigma of 0.01
 C41-C42 \\sim C41-C43 \\sim C41-C44 \\sim C51-C52 \\sim C51-C53 \\sim C51-C54
\\sim C61-C62 \\sim C61-C63
 \\sim C61-C64
 with sigma of 0.01
3. Uiso/Uaniso restraints and constraints
Uanis(C71) \\sim Ueq, Uanis(C72) \\sim Ueq, Uanis(O73) \\sim Ueq, Uanis(C74)
\\sim Ueq, Uanis(C75) \\sim Ueq: with sigma of 0.01 and sigma for terminal
atoms of 0.02
Uanis(C31) = Uanis(C32) = Uanis(C33) = Uanis(C34)
Uanis(C41) = Uanis(C42) = Uanis(C43) = Uanis(C44)
Uanis(C61) = Uanis(C62) = Uanis(C63) = Uanis(C64)
Uanis(C11) = Uanis(C12) = Uanis(C13) = Uanis(C14)
Uanis(C21) = Uanis(C22) = Uanis(C23) = Uanis(C24)
Uanis(C71) = Uanis(C72) = Uanis(O73) = Uanis(C74) = Uanis(C75)
4. Others
 Fixed Sof: C71(0.5) H71A(0.5) H71B(0.5) H71C(0.5) C72(0.5) H72A(0.5)
 H72B(0.5) O73(0.5) C74(0.5) H74A(0.5) H74B(0.5) C75(0.5) H75A(0.5) H75B(0.5)
 H75C(0.5)
5.a Secondary CH2 refined with riding coordinates:
 C72(H72A,H72B), C74(H74A,H74B)
5.b Me refined with riding coordinates:
 C12(H12A,H12B,H12C), C13(H13A,H13B,H13C), C14(H14A,H14B,H14C), C22(H22A,H22B,
 H22C), C23(H23A,H23B,H23C), C24(H24A,H24B,H24C), C32(H32A,H32B,H32C), C33(H33A,
 H33B,H33C), C34(H34A,H34B,H34C), C42(H42A,H42B,H42C), C43(H43A,H43B,H43C),
 C44(H44A,H44B,H44C), C52(H52A,H52B,H52C), C53(H53A,H53B,H53C), C54(H54A,H54B,
 H54C), C62(H62A,H62B,H62C), C63(H63A,H63B,H63C), C64(H64A,H64B,H64C), C71(H71A,
 H71B,H71C), C75(H75A,H75B,H75C)
5.c Idealised Me refined as rotating group:
 B1(H1A,H1B,H1C), B2(H2A,H2B,H2C), B3(H3A,H3B,H3C), B4(H4A,H4B,H4C), B5(H5A,
 H5B,H5C), B6(H6A,H6B,H6C)
;
_shelx_shelxl_version_number 2016/4
_olex2_submission_special_instructions 'No special instructions were received'

loop_
_space_group_symop_operation_xyz
'x, y, z'
'-x+1/2, y+1/2, -z+1/2'
'-x, -y, -z'
'x-1/2, -y-1/2, z-1/2'

loop_
_atom_site_label
_atom_site_type_symbol
_atom_site_fract_x
_atom_site_fract_y
_atom_site_fract_z
_atom_site_U_iso_or_equiv
_atom_site_adp_type
_atom_site_occupancy
_atom_site_site_symmetry_order
_atom_site_calc_flag
_atom_site_refinement_flags_posn
_atom_site_refinement_flags_adp
_atom_site_refinement_flags_occupancy
U1 U 0.64368(2) 0.14977(2) 0.08079(2) 0.03602(11) Uani 1 1 d . . .
P1 P 0.58783(18) 0.22922(19) 0.21825(9) 0.0491(6) Uani 1 1 d . . .
P2 P 0.86456(17) 0.2268(2) 0.03607(12) 0.0579(7) Uani 1 1 d . . .
P3 P 0.44065(18) 0.21466(18) -0.05456(10) 0.0494(6) Uani 1 1 d . . .
B1 B 0.5212(7) 0.2628(10) 0.1537(4) 0.050(2) Uani 1 1 d . . .
H1A H 0.501397 0.177753 0.131302 0.061 Uiso 1 1 calc GR . .
H1B H 0.565864 0.318781 0.124116 0.061 Uiso 1 1 calc GR . .
H1C H 0.455022 0.312933 0.165481 0.061 Uiso 1 1 calc GR . .
B2 B 0.6902(8) 0.1459(9) 0.1954(5) 0.060(3) Uani 1 1 d . . .
H2A H 0.729946 0.197850 0.161815 0.072 Uiso 1 1 calc GR . .
H2B H 0.666690 0.058521 0.176631 0.072 Uiso 1 1 calc GR . .
H2C H 0.737900 0.129172 0.233440 0.072 Uiso 1 1 calc GR . .
B3 B 0.8165(8) 0.0784(9) 0.0439(6) 0.062(3) Uani 1 1 d . . .
H3A H 0.746911 0.072303 0.020340 0.074 Uiso 1 1 calc GR . .
H3B H 0.805071 0.058756 0.090911 0.074 Uiso 1 1 calc GR . .
H3C H 0.867730 0.012043 0.025412 0.074 Uiso 1 1 calc GR . .
B4 B 0.7707(7) 0.3288(9) 0.0535(5) 0.058(3) Uani 1 1 d . . .
H4A H 0.744322 0.310111 0.098334 0.069 Uiso 1 1 calc GR . .
H4B H 0.710752 0.317615 0.021926 0.069 Uiso 1 1 calc GR . .
H4C H 0.798224 0.422472 0.051265 0.069 Uiso 1 1 calc GR . .
B5 B 0.5304(7) 0.2044(8) 0.0009(4) 0.045(2) Uani 1 1 d . . .
H5A H 0.595778 0.161269 -0.017265 0.054 Uiso 1 1 calc GR . .
H5B H 0.502734 0.149473 0.037720 0.054 Uiso 1 1 calc GR . .
H5C H 0.548478 0.296044 0.016822 0.054 Uiso 1 1 calc GR . .
B6 B 0.4022(7) 0.0664(8) -0.0723(4) 0.048(2) Uani 1 1 d . . .
H6A H 0.390346 0.014606 -0.031468 0.057 Uiso 1 1 calc GR . .
H6B H 0.458228 0.021186 -0.098850 0.057 Uiso 1 1 calc GR . .
H6C H 0.334139 0.070871 -0.097503 0.057 Uiso 1 1 calc GR . .
C11 C 0.6275(8) 0.3626(10) 0.2488(4) 0.102(2) Uani 1 1 d D . .
C12 C 0.5510(9) 0.4400(10) 0.2626(6) 0.102(2) Uani 1 1 d D . .
H12A H 0.512672 0.404502 0.289466 0.153 Uiso 1 1 calc R . .
H12B H 0.574661 0.509826 0.277264 0.153 Uiso 1 1 calc R . .
H12C H 0.516468 0.455766 0.229868 0.153 Uiso 1 1 calc R . .
C13 C 0.6745(10) 0.3481(9) 0.3022(5) 0.102(2) Uani 1 1 d D . .
H13A H 0.635603 0.308370 0.327322 0.153 Uiso 1 1 calc DR . .
H13B H 0.729214 0.305191 0.296750 0.153 Uiso 1 1 calc R . .
H13C H 0.689379 0.421396 0.317095 0.153 Uiso 1 1 calc R . .
C14 C 0.6828(10) 0.4232(11) 0.2075(5) 0.102(2) Uani 1 1 d D . .
H14A H 0.648983 0.430178 0.173810 0.153 Uiso 1 1 calc R . .
H14B H 0.697727 0.497542 0.221118 0.153 Uiso 1 1 calc R . .
H14C H 0.737562 0.381337 0.200773 0.153 Uiso 1 1 calc R . .
C21 C 0.5213(9) 0.1406(11) 0.2648(5) 0.121(3) Uani 1 1 d D . .
C22 C 0.4370(10) 0.1982(13) 0.2822(6) 0.121(3) Uani 1 1 d D . .
H22A H 0.451992 0.265037 0.303062 0.181 Uiso 1 1 calc R . .
H22B H 0.402363 0.219464 0.250286 0.181 Uiso 1 1 calc R . .
H22C H 0.401784 0.147583 0.304698 0.181 Uiso 1 1 calc R . .
C23 C 0.4959(12) 0.0382(12) 0.2328(5) 0.121(3) Uani 1 1 d D . .
H23A H 0.549852 -0.000586 0.221075 0.181 Uiso 1 1 calc R . .
H23B H 0.460406 -0.011621 0.255558 0.181 Uiso 1 1 calc R . .
H23C H 0.460985 0.060260 0.201146 0.181 Uiso 1 1 calc R . .
C24 C 0.5723(11) 0.1040(11) 0.3144(5) 0.121(3) Uani 1 1 d D . .
H24A H 0.627233 0.066426 0.303427 0.181 Uiso 1 1 calc R . .
H24B H 0.587036 0.169244 0.336462 0.181 Uiso 1 1 calc DR . .
H24C H 0.535725 0.052500 0.335596 0.181 Uiso 1 1 calc R . .
C31 C 0.9608(8) 0.2438(9) 0.0849(6) 0.110(3) Uani 1 1 d D . .
C32 C 0.9217(9) 0.2496(13) 0.1412(6) 0.110(3) Uani 1 1 d D . .
H32A H 0.890868 0.179692 0.149335 0.165 Uiso 1 1 calc R . .
H32B H 0.969499 0.261353 0.167535 0.165 Uiso 1 1 calc R . .
H32C H 0.879391 0.311580 0.143172 0.165 Uiso 1 1 calc R . .
C33 C 1.0064(10) 0.3548(10) 0.0764(7) 0.110(3) Uani 1 1 d D . .
H33A H 1.033367 0.356581 0.040392 0.165 Uiso 1 1 calc R . .
H33B H 0.962713 0.414985 0.079457 0.165 Uiso 1 1 calc R . .
H33C H 1.052822 0.364758 0.103820 0.165 Uiso 1 1 calc R . .
C34 C 1.0282(9) 0.1495(11) 0.0837(7) 0.110(3) Uani 1 1 d D . .
H34A H 0.997651 0.078377 0.089236 0.165 Uiso 1 1 calc R . .
H34B H 1.058306 0.148780 0.048645 0.165 Uiso 1 1 calc R . .
H34C H 1.072138 0.160717 0.112469 0.165 Uiso 1 1 calc R . .
C41 C 0.8988(9) 0.2480(11) -0.0351(6) 0.125(3) Uani 1 1 d D . .
C42 C 0.8186(10) 0.2171(15) -0.0686(6) 0.125(3) Uani 1 1 d D . .
H42A H 0.767975 0.263575 -0.057987 0.187 Uiso 1 1 calc R . .
H42B H 0.831658 0.228980 -0.106886 0.187 Uiso 1 1 calc R . .
H42C H 0.803934 0.138503 -0.062560 0.187 Uiso 1 1 calc R . .
C43 C 0.9763(10) 0.1755(13) -0.0519(7) 0.125(3) Uani 1 1 d D . .
H43A H 1.028851 0.194986 -0.030433 0.187 Uiso 1 1 calc R . .
H43B H 0.961297 0.097070 -0.045968 0.187 Uiso 1 1 calc R . .
H43C H 0.989021 0.187547 -0.090293 0.187 Uiso 1 1 calc R . .
C44 C 0.9189(12) 0.3688(12) -0.0481(7) 0.125(3) Uani 1 1 d D . .
H44A H 0.970834 0.393240 -0.027276 0.187 Uiso 1 1 calc R . .
H44B H 0.931300 0.376332 -0.086754 0.187 Uiso 1 1 calc R . .
H44C H 0.867495 0.414996 -0.038635 0.187 Uiso 1 1 calc R . .
C51 C 0.3451(7) 0.2925(7) -0.0266(5) 0.074(3) Uani 1 1 d D . .
C52 C 0.3054(9) 0.2187(12) 0.0166(6) 0.110(5) Uani 1 1 d D . .
H52A H 0.350805 0.201857 0.043880 0.165 Uiso 1 1 calc R . .
H52B H 0.255424 0.257190 0.033723 0.165 Uiso 1 1 calc R . .
H52C H 0.284400 0.149172 0.000247 0.165 Uiso 1 1 calc R . .
C53 C 0.2701(10) 0.3132(14) -0.0663(6) 0.118(6) Uani 1 1 d D . .
H53A H 0.291328 0.360904 -0.095675 0.178 Uiso 1 1 calc R . .
H53B H 0.249669 0.241984 -0.081198 0.178 Uiso 1 1 calc R . .
H53C H 0.220692 0.350002 -0.047722 0.178 Uiso 1 1 calc R . .
C54 C 0.3716(10) 0.3996(10) 0.0019(7) 0.123(6) Uani 1 1 d D . .
H54A H 0.397946 0.451177 -0.024171 0.185 Uiso 1 1 calc R . .
H54B H 0.318859 0.433788 0.018135 0.185 Uiso 1 1 calc R . .
H54C H 0.415123 0.382723 0.030303 0.185 Uiso 1 1 calc R . .
C61 C 0.4878(10) 0.2822(9) -0.1163(5) 0.114(3) Uani 1 1 d D . .
C62 C 0.4270(11) 0.2694(11) -0.1649(5) 0.114(3) Uani 1 1 d D . .
H62A H 0.413417 0.190331 -0.170406 0.171 Uiso 1 1 calc R . .
H62B H 0.371678 0.310499 -0.158692 0.171 Uiso 1 1 calc R . .
H62C H 0.456657 0.298923 -0.197073 0.171 Uiso 1 1 calc R . .
C63 C 0.5723(11) 0.2182(11) -0.1289(5) 0.114(3) Uani 1 1 d D . .
H63A H 0.557744 0.139748 -0.135269 0.171 Uiso 1 1 calc R . .
H63B H 0.600229 0.249590 -0.161172 0.171 Uiso 1 1 calc R . .
H63C H 0.613454 0.223934 -0.098257 0.171 Uiso 1 1 calc R . .
C64 C 0.5105(12) 0.4038(9) -0.1063(5) 0.114(3) Uani 1 1 d D . .
H64A H 0.455983 0.445190 -0.098214 0.171 Uiso 1 1 calc R . .
H64B H 0.551655 0.409418 -0.075754 0.171 Uiso 1 1 calc R . .
H64C H 0.538430 0.435074 -0.138669 0.171 Uiso 1 1 calc R . .
C71 C 0.217(2) 0.022(2) 0.1856(14) 0.131(5) Uani 0.5 1 d D U P
H71A H 0.190192 -0.033337 0.209839 0.196 Uiso 0.5 1 calc R . P
H71B H 0.194976 0.009934 0.148796 0.196 Uiso 0.5 1 calc R . P
H71C H 0.281815 0.013511 0.186205 0.196 Uiso 0.5 1 calc R . P
C72 C 0.192(2) 0.139(2) 0.2044(13) 0.131(5) Uani 0.5 1 d D U P
H72A H 0.126413 0.144585 0.204691 0.157 Uiso 0.5 1 calc R . P
H72B H 0.213012 0.148153 0.241996 0.157 Uiso 0.5 1 calc R . P
O73 O 0.2269(16) 0.2290(19) 0.1724(9) 0.131(5) Uani 0.5 1 d D U P
C74 C 0.215(3) 0.3403(19) 0.1930(14) 0.131(5) Uani 0.5 1 d D U P
H74A H 0.244069 0.343672 0.228967 0.157 Uiso 0.5 1 calc R . P
H74B H 0.150771 0.351999 0.198758 0.157 Uiso 0.5 1 calc R . P
C75 C 0.250(2) 0.439(3) 0.1598(14) 0.131(5) Uani 0.5 1 d D U P
H75A H 0.237213 0.508617 0.178876 0.196 Uiso 0.5 1 calc R . P
H75B H 0.314295 0.431393 0.154834 0.196 Uiso 0.5 1 calc R . P
H75C H 0.220507 0.439763 0.124468 0.196 Uiso 0.5 1 calc R . P

loop_
_atom_site_aniso_label
_atom_site_aniso_U_11
_atom_site_aniso_U_22
_atom_site_aniso_U_33
_atom_site_aniso_U_23
_atom_site_aniso_U_13
_atom_site_aniso_U_12
U1 0.04056(18) 0.02804(16) 0.03942(17) 0.00023(13) -0.00755(11) -0.00136(13)
P1 0.0694(16) 0.0401(12) 0.0378(12) 0.0000(9) -0.0109(11) -0.0045(11)
P2 0.0456(14) 0.0400(13) 0.0883(19) -0.0096(12) 0.0072(13) -0.0054(11)
P3 0.0680(16) 0.0289(11) 0.0513(13) 0.0023(9) -0.0260(11) -0.0054(10)
B1 0.048(6) 0.061(7) 0.042(5) -0.005(5) -0.011(4) 0.005(5)
B2 0.075(8) 0.049(6) 0.055(6) 0.004(5) -0.022(6) 0.015(6)
B3 0.049(6) 0.037(6) 0.100(9) -0.009(6) 0.007(6) -0.004(5)
B4 0.047(6) 0.047(6) 0.080(8) -0.001(5) 0.007(6) 0.004(5)
B5 0.052(6) 0.041(5) 0.042(5) -0.003(4) -0.014(4) 0.003(4)
B6 0.059(6) 0.033(5) 0.052(6) -0.001(4) -0.006(5) -0.002(5)
C11 0.144(7) 0.069(4) 0.094(5) -0.021(4) -0.008(4) -0.023(4)
C12 0.144(7) 0.069(4) 0.094(5) -0.021(4) -0.008(4) -0.023(4)
C13 0.144(7) 0.069(4) 0.094(5) -0.021(4) -0.008(4) -0.023(4)
C14 0.144(7) 0.069(4) 0.094(5) -0.021(4) -0.008(4) -0.023(4)
C21 0.172(9) 0.110(6) 0.081(5) 0.001(4) 0.040(5) -0.048(6)
C22 0.172(9) 0.110(6) 0.081(5) 0.001(4) 0.040(5) -0.048(6)
C23 0.172(9) 0.110(6) 0.081(5) 0.001(4) 0.040(5) -0.048(6)
C24 0.172(9) 0.110(6) 0.081(5) 0.001(4) 0.040(5) -0.048(6)
C31 0.087(5) 0.092(5) 0.152(7) -0.029(5) -0.028(5) -0.006(4)
C32 0.087(5) 0.092(5) 0.152(7) -0.029(5) -0.028(5) -0.006(4)
C33 0.087(5) 0.092(5) 0.152(7) -0.029(5) -0.028(5) -0.006(4)
C34 0.087(5) 0.092(5) 0.152(7) -0.029(5) -0.028(5) -0.006(4)
C41 0.128(7) 0.128(7) 0.119(6) -0.014(5) 0.053(5) -0.035(6)
C42 0.128(7) 0.128(7) 0.119(6) -0.014(5) 0.053(5) -0.035(6)
C43 0.128(7) 0.128(7) 0.119(6) -0.014(5) 0.053(5) -0.035(6)
C44 0.128(7) 0.128(7) 0.119(6) -0.014(5) 0.053(5) -0.035(6)
C51 0.080(8) 0.045(6) 0.095(8) -0.017(6) -0.045(7) 0.012(5)
C52 0.088(10) 0.114(12) 0.127(12) -0.055(11) -0.001(9) 0.043(9)
C53 0.108(12) 0.115(12) 0.132(13) -0.015(10) -0.054(10) 0.040(10)
C54 0.123(13) 0.070(8) 0.176(16) -0.067(10) -0.053(11) 0.029(8)
C61 0.185(9) 0.079(5) 0.077(4) 0.031(4) -0.043(5) -0.053(5)
C62 0.185(9) 0.079(5) 0.077(4) 0.031(4) -0.043(5) -0.053(5)
C63 0.185(9) 0.079(5) 0.077(4) 0.031(4) -0.043(5) -0.053(5)
C64 0.185(9) 0.079(5) 0.077(4) 0.031(4) -0.043(5) -0.053(5)
C71 0.125(6) 0.133(6) 0.134(6) -0.005(5) -0.010(5) 0.003(5)
C72 0.125(6) 0.133(6) 0.134(6) -0.005(5) -0.010(5) 0.003(5)
O73 0.125(6) 0.133(6) 0.134(6) -0.005(5) -0.010(5) 0.003(5)
C74 0.125(6) 0.133(6) 0.134(6) -0.005(5) -0.010(5) 0.003(5)
C75 0.125(6) 0.133(6) 0.134(6) -0.005(5) -0.010(5) 0.003(5)

loop_
_atom_type_symbol
_atom_type_description
_atom_type_scat_dispersion_real
_atom_type_scat_dispersion_imag
_atom_type_scat_source
C C 0.0033 0.0016 'International Tables Vol C Tables 4.2.6.8 and 6.1.1.4'
H H 0.0000 0.0000 'International Tables Vol C Tables 4.2.6.8 and 6.1.1.4'
B B 0.0013 0.0007 'International Tables Vol C Tables 4.2.6.8 and 6.1.1.4'
O O 0.0106 0.0060 'International Tables Vol C Tables 4.2.6.8 and 6.1.1.4'
P P 0.1023 0.0942 'International Tables Vol C Tables 4.2.6.8 and 6.1.1.4'
U U -9.6767 9.6646 'International Tables Vol C Tables 4.2.6.8 and 6.1.1.4'

loop_
_geom_angle_atom_site_label_1
_geom_angle_atom_site_label_2
_geom_angle_atom_site_label_3
_geom_angle
_geom_angle_site_symmetry_1
_geom_angle_site_symmetry_3
B1 U1 B2 63.7(3) . .
B1 U1 B4 102.2(3) . .
B2 U1 B4 94.6(4) . .
B3 U1 B1 154.7(3) . .
B3 U1 B2 95.1(4) . .
B3 U1 B4 64.0(3) . .
B5 U1 B1 86.7(3) . .
B5 U1 B2 150.3(3) . .
B5 U1 B3 114.2(4) . .
B5 U1 B4 93.6(3) . .
B5 U1 B6 90.9(3) . 3_655
B6 U1 B1 109.6(3) 3_655 .
B6 U1 B2 97.0(3) 3_655 .
B6 U1 B3 85.4(3) 3_655 .
B6 U1 B4 148.1(3) 3_655 .
B2 P1 B1 106.3(5) . .
C11 P1 B1 108.7(5) . .
C11 P1 B2 108.1(5) . .
C21 P1 B1 110.7(6) . .
C21 P1 B2 108.4(6) . .
C21 P1 C11 114.3(5) . .
B4 P2 B3 106.9(5) . .
C31 P2 B3 108.7(5) . .
C31 P2 B4 110.4(5) . .
C41 P2 B3 109.1(6) . .
C41 P2 B4 109.4(6) . .
C41 P2 C31 112.2(6) . .
B6 P3 B5 108.2(4) . .
C51 P3 B5 108.0(4) . .
C51 P3 B6 108.7(5) . .
C51 P3 C61 112.5(6) . .
C61 P3 B5 110.1(5) . .
C61 P3 B6 109.2(5) . .
U1 B1 H1A 58.3 . .
U1 B1 H1B 61.8 . .
U1 B1 H1C 155.4 . .
P1 B1 U1 95.1(4) . .
P1 B1 H1A 109.5 . .
P1 B1 H1B 109.5 . .
P1 B1 H1C 109.5 . .
H1A B1 H1B 109.5 . .
H1A B1 H1C 109.5 . .
H1B B1 H1C 109.5 . .
U1 B2 H2A 55.8 . .
U1 B2 H2B 64.4 . .
U1 B2 H2C 155.1 . .
P1 B2 U1 95.0(4) . .
P1 B2 H2A 109.5 . .
P1 B2 H2B 109.5 . .
P1 B2 H2C 109.5 . .
H2A B2 H2B 109.5 . .
H2A B2 H2C 109.5 . .
H2B B2 H2C 109.5 . .
U1 B3 H3A 52.2 . .
U1 B3 H3B 67.7 . .
U1 B3 H3C 153.8 . .
P2 B3 U1 95.5(4) . .
P2 B3 H3A 109.5 . .
P2 B3 H3B 109.5 . .
P2 B3 H3C 109.5 . .
H3A B3 H3B 109.5 . .
H3A B3 H3C 109.5 . .
H3B B3 H3C 109.5 . .
U1 B4 H4A 55.8 . .
U1 B4 H4B 65.3 . .
U1 B4 H4C 156.4 . .
P2 B4 U1 93.6(4) . .
P2 B4 H4A 109.5 . .
P2 B4 H4B 109.5 . .
P2 B4 H4C 109.5 . .
H4A B4 H4B 109.5 . .
H4A B4 H4C 109.5 . .
H4B B4 H4C 109.5 . .
U1 B5 H5A 69.6 . .
U1 B5 H5B 61.8 . .
U1 B5 H5C 80.7 . .
P3 B5 U1 168.9(5) . .
P3 B5 H5A 109.5 . .
P3 B5 H5B 109.5 . .
P3 B5 H5C 109.5 . .
H5A B5 H5B 109.5 . .
H5A B5 H5C 109.5 . .
H5B B5 H5C 109.5 . .
U1 B6 H6A 61.8 3_655 .
U1 B6 H6B 72.6 3_655 .
U1 B6 H6C 77.5 3_655 .
P3 B6 U1 170.8(5) . 3_655
P3 B6 H6A 109.5 . .
P3 B6 H6B 109.5 . .
P3 B6 H6C 109.5 . .
H6A B6 H6B 109.5 . .
H6A B6 H6C 109.5 . .
H6B B6 H6C 109.5 . .
C12 C11 P1 112.0(8) . .
C13 C11 P1 113.9(8) . .
C13 C11 C12 103.2(11) . .
C14 C11 P1 108.4(8) . .
C14 C11 C12 106.0(11) . .
C14 C11 C13 113.1(11) . .
C11 C12 H12A 109.5 . .
C11 C12 H12B 109.5 . .
C11 C12 H12C 109.5 . .
H12A C12 H12B 109.5 . .
H12A C12 H12C 109.5 . .
H12B C12 H12C 109.5 . .
C11 C13 H13A 109.5 . .
C11 C13 H13B 109.5 . .
C11 C13 H13C 109.5 . .
H13A C13 H13B 109.5 . .
H13A C13 H13C 109.5 . .
H13B C13 H13C 109.5 . .
C11 C14 H14A 109.5 . .
C11 C14 H14B 109.5 . .
C11 C14 H14C 109.5 . .
H14A C14 H14B 109.5 . .
H14A C14 H14C 109.5 . .
H14B C14 H14C 109.5 . .
C22 C21 P1 111.6(9) . .
C22 C21 C23 108.2(13) . .
C22 C21 C24 109.0(12) . .
C23 C21 P1 106.1(8) . .
C23 C21 C24 108.4(12) . .
C24 C21 P1 113.4(9) . .
C21 C22 H22A 109.5 . .
C21 C22 H22B 109.5 . .
C21 C22 H22C 109.5 . .
H22A C22 H22B 109.5 . .
H22A C22 H22C 109.5 . .
H22B C22 H22C 109.5 . .
C21 C23 H23A 109.5 . .
C21 C23 H23B 109.5 . .
C21 C23 H23C 109.5 . .
H23A C23 H23B 109.5 . .
H23A C23 H23C 109.5 . .
H23B C23 H23C 109.5 . .
C21 C24 H24A 109.5 . .
C21 C24 H24B 109.5 . .
C21 C24 H24C 109.5 . .
H24A C24 H24B 109.5 . .
H24A C24 H24C 109.5 . .
H24B C24 H24C 109.5 . .
C32 C31 P2 107.2(9) . .
C32 C31 C34 108.2(12) . .
C33 C31 P2 110.6(9) . .
C33 C31 C32 105.3(12) . .
C33 C31 C34 110.5(11) . .
C34 C31 P2 114.6(9) . .
C31 C32 H32A 109.5 . .
C31 C32 H32B 109.5 . .
C31 C32 H32C 109.5 . .
H32A C32 H32B 109.5 . .
H32A C32 H32C 109.5 . .
H32B C32 H32C 109.5 . .
C31 C33 H33A 109.5 . .
C31 C33 H33B 109.5 . .
C31 C33 H33C 109.5 . .
H33A C33 H33B 109.5 . .
H33A C33 H33C 109.5 . .
H33B C33 H33C 109.5 . .
C31 C34 H34A 109.5 . .
C31 C34 H34B 109.5 . .
C31 C34 H34C 109.5 . .
H34A C34 H34B 109.5 . .
H34A C34 H34C 109.5 . .
H34B C34 H34C 109.5 . .
C42 C41 P2 105.3(9) . .
C42 C41 C43 108.8(13) . .
C42 C41 C44 106.2(13) . .
C43 C41 P2 113.4(10) . .
C43 C41 C44 109.8(12) . .
C44 C41 P2 112.9(10) . .
C41 C42 H42A 109.5 . .
C41 C42 H42B 109.5 . .
C41 C42 H42C 109.5 . .
H42A C42 H42B 109.5 . .
H42A C42 H42C 109.5 . .
H42B C42 H42C 109.5 . .
C41 C43 H43A 109.5 . .
C41 C43 H43B 109.5 . .
C41 C43 H43C 109.5 . .
H43A C43 H43B 109.5 . .
H43A C43 H43C 109.5 . .
H43B C43 H43C 109.5 . .
C41 C44 H44A 109.5 . .
C41 C44 H44B 109.5 . .
C41 C44 H44C 109.5 . .
H44A C44 H44B 109.5 . .
H44A C44 H44C 109.5 . .
H44B C44 H44C 109.5 . .
C52 C51 P3 106.0(7) . .
C52 C51 C53 105.1(12) . .
C52 C51 C54 105.6(12) . .
C53 C51 P3 114.7(9) . .
C53 C51 C54 111.0(10) . .
C54 C51 P3 113.5(9) . .
C51 C52 H52A 109.5 . .
C51 C52 H52B 109.5 . .
C51 C52 H52C 109.5 . .
H52A C52 H52B 109.5 . .
H52A C52 H52C 109.5 . .
H52B C52 H52C 109.5 . .
C51 C53 H53A 109.5 . .
C51 C53 H53B 109.5 . .
C51 C53 H53C 109.5 . .
H53A C53 H53B 109.5 . .
H53A C53 H53C 109.5 . .
H53B C53 H53C 109.5 . .
C51 C54 H54A 109.5 . .
C51 C54 H54B 109.5 . .
C51 C54 H54C 109.5 . .
H54A C54 H54B 109.5 . .
H54A C54 H54C 109.5 . .
H54B C54 H54C 109.5 . .
C62 C61 P3 112.1(9) . .
C63 C61 P3 105.5(8) . .
C63 C61 C62 106.7(12) . .
C64 C61 P3 111.7(9) . .
C64 C61 C62 111.2(10) . .
C64 C61 C63 109.4(12) . .
C61 C62 H62A 109.5 . .
C61 C62 H62B 109.5 . .
C61 C62 H62C 109.5 . .
H62A C62 H62B 109.5 . .
H62A C62 H62C 109.5 . .
H62B C62 H62C 109.5 . .
C61 C63 H63A 109.5 . .
C61 C63 H63B 109.5 . .
C61 C63 H63C 109.5 . .
H63A C63 H63B 109.5 . .
H63A C63 H63C 109.5 . .
H63B C63 H63C 109.5 . .
C61 C64 H64A 109.5 . .
C61 C64 H64B 109.5 . .
C61 C64 H64C 109.5 . .
H64A C64 H64B 109.5 . .
H64A C64 H64C 109.5 . .
H64B C64 H64C 109.5 . .
H71A C71 H71B 109.5 . .
H71A C71 H71C 109.5 . .
H71B C71 H71C 109.5 . .
C72 C71 H71A 109.5 . .
C72 C71 H71B 109.5 . .
C72 C71 H71C 109.5 . .
C71 C72 H72A 108.3 . .
C71 C72 H72B 108.3 . .
H72A C72 H72B 107.4 . .
O73 C72 C71 116(3) . .
O73 C72 H72A 108.3 . .
O73 C72 H72B 108.3 . .
C72 O73 C74 117(2) . .
O73 C74 H74A 107.6 . .
O73 C74 H74B 107.6 . .
O73 C74 C75 119(3) . .
H74A C74 H74B 107.0 . .
C75 C74 H74A 107.6 . .
C75 C74 H74B 107.6 . .
C74 C75 H75A 109.5 . .
C74 C75 H75B 109.5 . .
C74 C75 H75C 109.5 . .
H75A C75 H75B 109.5 . .
H75A C75 H75C 109.5 . .
H75B C75 H75C 109.5 . .

loop_
_geom_bond_atom_site_label_1
_geom_bond_atom_site_label_2
_geom_bond_distance
_geom_bond_site_symmetry_2
U1 B1 2.917(11) .
U1 B2 2.922(11) .
U1 B3 2.887(12) .
U1 B4 2.955(11) .
U1 B5 2.690(9) .
U1 B6 2.694(10) 3_655
P1 B1 1.928(10) .
P1 B2 1.923(12) .
P1 C11 1.868(12) .
P1 C21 1.862(13) .
P2 B3 1.932(11) .
P2 B4 1.920(11) .
P2 C31 1.894(14) .
P2 C41 1.856(15) .
P3 B5 1.928(9) .
P3 B6 1.922(10) .
P3 C51 1.850(12) .
P3 C61 1.871(13) .
B1 H1A 1.2000 .
B1 H1B 1.2000 .
B1 H1C 1.2000 .
B2 H2A 1.2000 .
B2 H2B 1.2000 .
B2 H2C 1.2000 .
B3 H3A 1.2000 .
B3 H3B 1.2000 .
B3 H3C 1.2000 .
B4 H4A 1.2000 .
B4 H4B 1.2000 .
B4 H4C 1.2000 .
B5 H5A 1.2000 .
B5 H5B 1.2000 .
B5 H5C 1.2000 .
B6 U1 2.694(9) 3_655
B6 H6A 1.2000 .
B6 H6B 1.2000 .
B6 H6C 1.2000 .
C11 C12 1.518(8) .
C11 C13 1.508(8) .
C11 C14 1.507(8) .
C12 H12A 0.9800 .
C12 H12B 0.9800 .
C12 H12C 0.9800 .
C13 H13A 0.9800 .
C13 H13B 0.9800 .
C13 H13C 0.9800 .
C14 H14A 0.9800 .
C14 H14B 0.9800 .
C14 H14C 0.9800 .
C21 C22 1.509(8) .
C21 C23 1.511(8) .
C21 C24 1.514(8) .
C22 H22A 0.9800 .
C22 H22B 0.9800 .
C22 H22C 0.9800 .
C23 H23A 0.9800 .
C23 H23B 0.9800 .
C23 H23C 0.9800 .
C24 H24A 0.9800 .
C24 H24B 0.9800 .
C24 H24C 0.9800 .
C31 C32 1.517(8) .
C31 C33 1.515(8) .
C31 C34 1.520(8) .
C32 H32A 0.9800 .
C32 H32B 0.9800 .
C32 H32C 0.9800 .
C33 H33A 0.9800 .
C33 H33B 0.9800 .
C33 H33C 0.9800 .
C34 H34A 0.9800 .
C34 H34B 0.9800 .
C34 H34C 0.9800 .
C41 C42 1.509(9) .
C41 C43 1.514(8) .
C41 C44 1.516(8) .
C42 H42A 0.9800 .
C42 H42B 0.9800 .
C42 H42C 0.9800 .
C43 H43A 0.9800 .
C43 H43B 0.9800 .
C43 H43C 0.9800 .
C44 H44A 0.9800 .
C44 H44B 0.9800 .
C44 H44C 0.9800 .
C51 C52 1.514(8) .
C51 C53 1.515(8) .
C51 C54 1.520(8) .
C52 H52A 0.9800 .
C52 H52B 0.9800 .
C52 H52C 0.9800 .
C53 H53A 0.9800 .
C53 H53B 0.9800 .
C53 H53C 0.9800 .
C54 H54A 0.9800 .
C54 H54B 0.9800 .
C54 H54C 0.9800 .
C61 C62 1.519(8) .
C61 C63 1.519(9) .
C61 C64 1.518(8) .
C62 H62A 0.9800 .
C62 H62B 0.9800 .
C62 H62C 0.9800 .
C63 H63A 0.9800 .
C63 H63B 0.9800 .
C63 H63C 0.9800 .
C64 H64A 0.9800 .
C64 H64B 0.9800 .
C64 H64C 0.9800 .
C71 H71A 0.9800 .
C71 H71B 0.9800 .
C71 H71C 0.9800 .
C71 C72 1.526(10) .
C72 H72A 0.9900 .
C72 H72B 0.9900 .
C72 O73 1.442(10) .
O73 C74 1.442(10) .
C74 H74A 0.9900 .
C74 H74B 0.9900 .
C74 C75 1.534(10) .
C75 H75A 0.9800 .
C75 H75B 0.9800 .
C75 H75C 0.9800 .

loop_
_geom_torsion_atom_site_label_1
_geom_torsion_atom_site_label_2
_geom_torsion_atom_site_label_3
_geom_torsion_atom_site_label_4
_geom_torsion
B1 P1 C11 C12 58.8(10)
B1 P1 C11 C13 175.4(9)
B1 P1 C11 C14 -57.8(10)
B1 P1 C21 C22 -60.8(11)
B1 P1 C21 C23 56.8(12)
B1 P1 C21 C24 175.7(9)
B2 P1 C11 C12 173.7(9)
B2 P1 C11 C13 -69.6(11)
B2 P1 C11 C14 57.1(10)
B2 P1 C21 C22 -177.0(9)
B2 P1 C21 C23 -59.4(11)
B2 P1 C21 C24 59.5(10)
B3 P2 C31 C32 -71.3(10)
B3 P2 C31 C33 174.4(9)
B3 P2 C31 C34 48.7(12)
B3 P2 C41 C42 52.3(11)
B3 P2 C41 C43 -66.6(12)
B3 P2 C41 C44 167.7(11)
B4 P2 C31 C32 45.6(10)
B4 P2 C31 C33 -68.6(11)
B4 P2 C31 C34 165.7(10)
B4 P2 C41 C42 -64.3(11)
B4 P2 C41 C43 176.8(10)
B4 P2 C41 C44 51.1(13)
B5 P3 C51 C52 -67.4(8)
B5 P3 C51 C53 177.0(10)
B5 P3 C51 C54 48.0(11)
B5 P3 C61 C62 167.3(10)
B5 P3 C61 C63 51.5(8)
B5 P3 C61 C64 -67.2(11)
B6 P3 C51 C52 49.8(8)
B6 P3 C51 C53 -65.8(11)
B6 P3 C51 C54 165.2(10)
B6 P3 C61 C62 48.6(12)
B6 P3 C61 C63 -67.2(8)
B6 P3 C61 C64 174.0(10)
C11 P1 C21 C22 62.4(11)
C11 P1 C21 C23 180.0(10)
C11 P1 C21 C24 -61.1(11)
C21 P1 C11 C12 -65.5(10)
C21 P1 C11 C13 51.2(12)
C21 P1 C11 C14 177.9(9)
C31 P2 C41 C42 172.8(9)
C31 P2 C41 C43 53.9(12)
C31 P2 C41 C44 -71.8(12)
C41 P2 C31 C32 168.0(9)
C41 P2 C31 C33 53.7(11)
C41 P2 C31 C34 -72.0(12)
C51 P3 C61 C62 -72.2(11)
C51 P3 C61 C63 172.1(7)
C51 P3 C61 C64 53.3(11)
C61 P3 C51 C52 170.8(7)
C61 P3 C51 C53 55.3(11)
C61 P3 C51 C54 -73.7(11)
C71 C72 O73 C74 -172(3)
C72 O73 C74 C75 -179(3)
